data_7057542
loop_
_publ_author_name
'Otero, Yomaira'
'Pe\~na, Deisy'
'Lescop, Christophe'
'\'Avila, Edward'
'Arce, Alejandro'
'Hissler, Muriel'
'R\'eau, Regis'
'Machado, Rub\'en'

_publ_section_title
;
 Reaction of carbonyl trinuclear clusters with
 2,5-bis(2-thienyl)-1-phenyl-phosphole as a ligand: a new pathway to
 ruthenacyclopentadiene and cyclopentadienone ruthenium complexes
;
_journal_issue 14
_journal_name_full 'New Journal of Chemistry'
_journal_page_first 12234
_journal_paper_doi 10.1039/C8NJ01442F
_journal_volume 42
_journal_year 2018
_chemical_formula_moiety 'C75 H57 Cl0 O9 P3 Ru3 S6'
_chemical_formula_sum 'C75 H57 Cl0 O9 P3 Ru3 S6'
_chemical_formula_weight 1690.69
_space_group_IT_number 14
_space_group_name_Hall '-P 2ybc'
_space_group_name_H-M_alt 'P 1 21/c 1'
_symmetry_cell_setting monoclinic
_symmetry_space_group_name_Hall '-P 2ybc'
_symmetry_space_group_name_H-M 'P 1 21/c 1'
_atom_sites_solution_hydrogens geom
_atom_sites_solution_primary direct
_atom_sites_solution_secondary difmap
_audit_creation_method SHELXL-97
_audit_update_record
;
2017-11-24 deposited with the CCDC.
2018-06-19 downloaded from the CCDC.
;
_cell_angle_alpha 90
_cell_angle_beta 108.353(3)
_cell_angle_gamma 90
_cell_formula_units_Z 4
_cell_length_a 15.509(1)
_cell_length_b 32.409(2)
_cell_length_c 18.939(2)
_cell_measurement_reflns_used 6081
_cell_measurement_temperature 100(2)
_cell_measurement_theta_max 24.42
_cell_measurement_theta_min 2.27
_cell_volume 9035.1(13)
_computing_structure_refinement 'SHELXL-97 (Sheldrick, 1997)'
_computing_structure_solution 'SHELXS-97 (Sheldrick, 1990)'
_diffrn_ambient_temperature 100(2)
_diffrn_measured_fraction_theta_full 0.983
_diffrn_measured_fraction_theta_max 0.983
_diffrn_measurement_device_type CCD
_diffrn_measurement_method none
_diffrn_radiation_monochromator graphite
_diffrn_radiation_source 'fine-focus sealed tube'
_diffrn_radiation_type MoK\a
_diffrn_radiation_wavelength 0.71069
_diffrn_reflns_av_R_equivalents 0.0944
_diffrn_reflns_av_sigmaI/netI 0.1056
_diffrn_reflns_limit_h_max 19
_diffrn_reflns_limit_h_min -19
_diffrn_reflns_limit_k_max 40
_diffrn_reflns_limit_k_min -31
_diffrn_reflns_limit_l_max 23
_diffrn_reflns_limit_l_min -23
_diffrn_reflns_number 69529
_diffrn_reflns_theta_full 26.61
_diffrn_reflns_theta_max 26.61
_diffrn_reflns_theta_min 1.30
_diffrn_standards_decay_% none
_exptl_absorpt_coefficient_mu 0.732
_exptl_absorpt_correction_type none
_exptl_crystal_colour red
_exptl_crystal_density_diffrn 1.243
_exptl_crystal_density_method 'not measured'
_exptl_crystal_description block
_exptl_crystal_F_000 3408
_exptl_crystal_size_max 0.15
_exptl_crystal_size_mid 0.10
_exptl_crystal_size_min 0.07
_refine_diff_density_max 3.409
_refine_diff_density_min -1.246
_refine_diff_density_rms 0.191
_refine_ls_extinction_coef 0.00212(15)
_refine_ls_extinction_expression Fc^*^=kFc[1+0.001xFc^2^\l^3^/sin(2\q)]^-1/4^
_refine_ls_extinction_method SHELXL
_refine_ls_goodness_of_fit_ref 0.980
_refine_ls_hydrogen_treatment constr
_refine_ls_matrix_type full
_refine_ls_number_parameters 812
_refine_ls_number_reflns 18629
_refine_ls_number_restraints 0
_refine_ls_restrained_S_all 0.980
_refine_ls_R_factor_all 0.1035
_refine_ls_R_factor_gt 0.0743
_refine_ls_shift/su_max 0.001
_refine_ls_shift/su_mean 0.000
_refine_ls_structure_factor_coef Fsqd
_refine_ls_weighting_details 'calc w=1/[\s^2^(Fo^2^)+(0.1247P)^2^+0.0000P] where P=(Fo^2^+2Fc^2^)/3'
_refine_ls_weighting_scheme calc
_refine_ls_wR_factor_gt 0.2057
_refine_ls_wR_factor_ref 0.2216
_reflns_number_gt 11988
_reflns_number_total 18629
_reflns_threshold_expression >2sigma(I)
_cod_data_source_file c8nj01442f2.cif
_cod_data_source_block sq
_cod_depositor_comments 'Adding full bibliography for 7057540--7057543.cif.'
_cod_original_sg_symbol_H-M P21/c
_cod_database_code 7057542

loop_
_symmetry_equiv_pos_as_xyz
'x, y, z'
'-x, y+1/2, -z+1/2'
'-x, -y, -z'
'x, -y-1/2, z-1/2'

loop_
_atom_site_label
_atom_site_type_symbol
_atom_site_fract_x
_atom_site_fract_y
_atom_site_fract_z
_atom_site_U_iso_or_equiv
_atom_site_adp_type
_atom_site_occupancy
_atom_site_symmetry_multiplicity
_atom_site_calc_flag
_atom_site_refinement_flags
_atom_site_disorder_assembly
_atom_site_disorder_group
Ru1 Ru 0.89675(3) 0.160320(14) 0.98134(3) 0.02864(13) Uani 1 1 d . . .
Ru2 Ru 0.80891(3) 0.129013(15) 0.83419(3) 0.03037(13) Uani 1 1 d . . .
Ru3 Ru 0.72994(3) 0.114447(15) 0.95040(3) 0.02911(13) Uani 1 1 d . . .
P1 P 1.03745(10) 0.18839(5) 0.98627(9) 0.0293(3) Uani 1 1 d . . .
P2 P 0.73619(11) 0.08960(6) 0.72958(10) 0.0378(4) Uani 1 1 d . B .
P3 P 0.70084(10) 0.10266(5) 1.06266(9) 0.0305(4) Uani 1 1 d . A .
S1 S 1.13537(12) 0.11273(6) 0.83013(11) 0.0465(4) Uani 1 1 d . . .
S2 S 0.9767(2) 0.32396(6) 0.97070(13) 0.0759(7) Uani 1 1 d . . .
S3 S 0.63013(15) -0.02028(7) 0.81778(14) 0.0672(6) Uani 1 1 d . B .
S6 S 0.97077(14) 0.09993(7) 1.23924(14) 0.0652(6) Uani 1 1 d . A .
S5 S 0.4686(2) 0.19100(11) 1.0389(3) 0.0540(14) Uani 0.524(6) 1 d P A 1
C73 C 0.5276(9) 0.1439(4) 1.0348(8) 0.023(3) Uiso 0.524(6) 1 d P A 1
C74 C 0.4842(7) 0.1184(4) 0.9971(6) 0.020(2) Uiso 0.524(6) 1 d P A 1
H74 H 0.5068 0.0922 0.9893 0.025 Uiso 0.524(6) 1 calc PR A 1
C75 C 0.3924(7) 0.1316(4) 0.9639(7) 0.019(3) Uiso 0.524(6) 1 d P A 1
H75 H 0.3469 0.1137 0.9340 0.023 Uiso 0.524(6) 1 calc PR A 1
C76 C 0.3741(9) 0.1712(4) 0.9776(7) 0.044(3) Uiso 0.524(6) 1 d P A 1
H76 H 0.3181 0.1852 0.9565 0.053 Uiso 0.524(6) 1 calc PR A 1
S51 S 0.4539(4) 0.1609(5) 1.0860(4) 0.179(6) Uani 0.476(6) 1 d P A 2
C573 C 0.5369(12) 0.1435(6) 1.0556(10) 0.038(5) Uiso 0.476(6) 1 d P A 2
C574 C 0.4806(14) 0.1286(6) 0.9732(13) 0.068(6) Uiso 0.476(6) 1 d P A 2
H574 H 0.5110 0.1133 0.9453 0.081 Uiso 0.476(6) 1 calc PR A 2
C575 C 0.3842(15) 0.1377(6) 0.9398(13) 0.064(6) Uiso 0.476(6) 1 d P A 2
H575 H 0.3448 0.1365 0.8899 0.077 Uiso 0.476(6) 1 calc PR A 2
C576 C 0.36890(9) 0.14952(4) 1.01215(7) 0.072(5) Uiso 0.476(6) 1 d P A 2
H576 H 0.3087 0.1503 1.0147 0.087 Uiso 0.476(6) 1 calc PR A 2
S4 S 0.56540(9) 0.18720(4) 0.58171(7) 0.085(2) Uani 0.514(7) 1 d PR B 1
C43 C 0.63033(9) 0.15507(4) 0.60566(7) 0.185(17) Uiso 0.514(7) 1 d PR B 1
C44 C 0.71042(9) 0.16723(4) 0.59006(7) 0.60(9) Uiso 0.514(7) 1 d PR B 1
H44 H 0.7648 0.1516 0.6003 0.723 Uiso 0.514(7) 1 d PR B 1
C45 C 0.69499(9) 0.20686(4) 0.55648(7) 0.147(11) Uiso 0.514(7) 1 d PR B 1
H45 H 0.7372 0.2224 0.5403 0.176 Uiso 0.514(7) 1 calc PR B 1
C46 C 0.60536(9) 0.21921(4) 0.55132(7) 0.31(3) Uiso 0.514(7) 1 d PR B 1
H46 H 0.5771 0.2445 0.5311 0.371 Uiso 0.514(7) 1 calc PR B 1
S41 S 0.73026(9) 0.16341(4) 0.60496(7) 0.256(8) Uani 0.486(7) 1 d PR B 2
C443 C 0.64489(9) 0.15930(4) 0.61713(7) 0.038(4) Uiso 0.486(7) 1 d PR B 2
C444 C 0.59186(9) 0.19456(4) 0.58667(7) 0.157(15) Uiso 0.486(7) 1 d PR B 2
H444 H 0.5317 0.1999 0.5870 0.188 Uiso 0.486(7) 1 calc PR B 2
C445 C 0.64445(9) 0.22046(4) 0.55567(7) 0.042(4) Uiso 0.486(7) 1 d PR B 2
H445 H 0.6257 0.2462 0.5316 0.051 Uiso 0.486(7) 1 calc PR B 2
C446 C 0.72999(9) 0.20121(4) 0.56697(7) 0.063(5) Uiso 0.486(7) 1 d PR B 2
H446 H 0.7785 0.2118 0.5518 0.075 Uiso 0.486(7) 1 calc PR B 2
O100 O 0.88447(9) 0.19713(4) 1.12374(7) 0.0477(12) Uani 1 1 d R . .
O101 O 0.80284(9) 0.23941(4) 0.90724(7) 0.0527(13) Uani 1 1 d R . .
O102 O 0.99016(9) 0.07839(4) 1.04669(7) 0.0381(11) Uani 1 1 d R . .
O200 O 0.95418(9) 0.06040(4) 0.88331(7) 0.0379(10) Uani 1 1 d R . .
O201 O 0.64638(9) 0.18738(4) 0.78681(7) 0.0542(13) Uani 1 1 d R . .
O202 O 0.91245(9) 0.18653(4) 0.76369(7) 0.0483(12) Uani 1 1 d R . .
O300 O 0.65213(9) 0.20123(4) 0.95337(7) 0.0500(13) Uani 1 1 d R . .
O301 O 0.55148(9) 0.08605(4) 0.84212(7) 0.0466(12) Uani 1 1 d R . .
O302 O 0.82460(9) 0.03017(4) 0.96452(7) 0.0362(10) Uani 1 1 d R . .
C1 C 1.03515(9) 0.24282(4) 0.96160(7) 0.0336(14) Uani 1 1 d R . .
C2 C 1.05949(9) 0.24578(4) 0.89803(7) 0.0403(16) Uani 1 1 d R . .
C3 C 1.05373(9) 0.28487(4) 0.85254(7) 0.0486(18) Uani 1 1 d R . .
H3A H 0.9953 0.2988 0.8474 0.058 Uiso 1 1 calc R . .
H3B H 1.1033 0.3038 0.8795 0.058 Uiso 1 1 calc R . .
C4 C 1.0607(5) 0.2766(2) 0.7756(4) 0.055(2) Uani 1 1 d . . .
H4A H 1.0049 0.2626 0.7447 0.066 Uiso 1 1 calc R . .
H4B H 1.0660 0.3032 0.7514 0.066 Uiso 1 1 calc R . .
C5 C 1.1417(5) 0.2502(2) 0.7807(4) 0.052(2) Uani 1 1 d . . .
H5A H 1.1502 0.2483 0.7311 0.063 Uiso 1 1 calc R . .
H5B H 1.1968 0.2630 0.8153 0.063 Uiso 1 1 calc R . .
C6 C 1.1294(5) 0.2079(2) 0.8077(4) 0.0396(16) Uani 1 1 d . . .
H6A H 1.1881 0.1931 0.8210 0.048 Uiso 1 1 calc R . .
H6B H 1.0854 0.1925 0.7669 0.048 Uiso 1 1 calc R . .
C7 C 1.0953(4) 0.20850(19) 0.8753(4) 0.0368(15) Uani 1 1 d . . .
C8 C 1.0928(4) 0.17415(19) 0.9185(4) 0.0329(14) Uani 1 1 d . . .
C9 C 1.1210(4) 0.13256(19) 0.9108(4) 0.0359(15) Uani 1 1 d . . .
C10 C 1.1469(4) 0.10186(16) 0.9684(3) 0.0250(12) Uani 1 1 d . . .
H10 H 1.1469 0.1059 1.0181 0.030 Uiso 1 1 calc R . .
C11 C 1.1725(4) 0.0645(2) 0.9403(4) 0.0413(16) Uani 1 1 d . . .
H11 H 1.1910 0.0404 0.9698 0.050 Uiso 1 1 calc R . .
C12 C 1.1682(4) 0.0664(2) 0.8682(4) 0.0440(17) Uani 1 1 d . . .
H12 H 1.1823 0.0438 0.8418 0.053 Uiso 1 1 calc R . .
C13 C 1.0080(4) 0.27412(19) 1.0036(4) 0.0398(16) Uani 1 1 d . . .
C14 C 0.9992(4) 0.27083(19) 1.0727(4) 0.0372(15) Uani 1 1 d . . .
H14 H 1.0122 0.2461 1.1011 0.045 Uiso 1 1 calc R . .
C15 C 0.9696(5) 0.3067(2) 1.0983(4) 0.0509(19) Uani 1 1 d . . .
H15 H 0.9599 0.3086 1.1453 0.061 Uiso 1 1 calc R . .
C16 C 0.9562(7) 0.3377(2) 1.0513(5) 0.068(3) Uani 1 1 d . . .
H16 H 0.9374 0.3644 1.0609 0.082 Uiso 1 1 calc R . .
C17 C 1.1305(4) 0.18392(19) 1.0744(4) 0.0341(14) Uani 1 1 d . . .
C18 C 1.1239(4) 0.16021(18) 1.1319(4) 0.0353(15) Uani 1 1 d . . .
H18 H 1.0685 0.1465 1.1280 0.042 Uiso 1 1 calc R . .
C19 C 1.1981(5) 0.1559(2) 1.1968(4) 0.0468(18) Uani 1 1 d . . .
H19 H 1.1920 0.1395 1.2365 0.056 Uiso 1 1 calc R . .
C20 C 1.2790(6) 0.1749(3) 1.2040(5) 0.066(2) Uani 1 1 d . . .
H20 H 1.3301 0.1715 1.2472 0.079 Uiso 1 1 calc R . .
C21 C 1.2827(5) 0.1992(4) 1.1458(5) 0.087(3) Uani 1 1 d . . .
H21 H 1.3373 0.2137 1.1502 0.105 Uiso 1 1 calc R . .
C22 C 1.2117(5) 0.2034(3) 1.0819(5) 0.064(2) Uani 1 1 d . . .
H22 H 1.2183 0.2198 1.0425 0.077 Uiso 1 1 calc R . .
C31 C 0.6441(5) 0.1150(2) 0.6594(4) 0.0503(19) Uani 1 1 d . . .
C32 C 0.5632(5) 0.0946(3) 0.6520(5) 0.059(2) Uani 1 1 d . B .
C33 C 0.4709(6) 0.1086(3) 0.6029(6) 0.082(3) Uani 1 1 d . . .
H33A H 0.4734 0.1130 0.5519 0.099 Uiso 1 1 calc R B .
H33B H 0.4562 0.1354 0.6216 0.099 Uiso 1 1 calc R . .
C34 C 0.3959(8) 0.0781(4) 0.6000(11) 0.221(11) Uani 1 1 d . B .
H34A H 0.3572 0.0908 0.6269 0.265 Uiso 1 1 calc R . .
H34B H 0.3580 0.0757 0.5473 0.265 Uiso 1 1 calc R . .
C35 C 0.4138(7) 0.0417(4) 0.6249(8) 0.134(6) Uani 1 1 d . . .
H35A H 0.4157 0.0246 0.5821 0.161 Uiso 1 1 calc R B .
H35B H 0.3600 0.0324 0.6380 0.161 Uiso 1 1 calc R . .
C36 C 0.4962(5) 0.0288(3) 0.6898(4) 0.055(2) Uani 1 1 d . B .
H36A H 0.4817 0.0310 0.7369 0.066 Uiso 1 1 calc R . .
H36B H 0.5117 -0.0003 0.6834 0.066 Uiso 1 1 calc R . .
C37 C 0.5757(5) 0.0560(2) 0.6933(4) 0.0407(16) Uani 1 1 d . . .
C38 C 0.6636(4) 0.0468(2) 0.7354(4) 0.0436(17) Uani 1 1 d . B .
C39 C 0.6956(5) 0.0106(2) 0.7799(4) 0.0401(16) Uani 1 1 d . . .
C40 C 0.7869(4) -0.00547(18) 0.7974(4) 0.0357(15) Uani 1 1 d . B .
H40 H 0.8342 0.0056 0.7814 0.043 Uiso 1 1 calc R . .
C41 C 0.7932(6) -0.0424(2) 0.8450(4) 0.053(2) Uani 1 1 d . . .
H41 H 0.8480 -0.0575 0.8653 0.064 Uiso 1 1 calc R B .
C42 C 0.7161(7) -0.0527(2) 0.8568(4) 0.062(2) Uani 1 1 d . B .
H42 H 0.7102 -0.0763 0.8847 0.074 Uiso 1 1 calc R . .
C47 C 0.8049(5) 0.0685(2) 0.6761(4) 0.0510(19) Uani 1 1 d . . .
C48 C 0.8968(5) 0.0764(2) 0.6942(4) 0.0458(17) Uani 1 1 d . B .
H48 H 0.9254 0.0935 0.7356 0.055 Uiso 1 1 calc R . .
C49 C 0.9489(6) 0.0596(2) 0.6525(4) 0.056(2) Uani 1 1 d . . .
H49 H 1.0125 0.0645 0.6665 0.068 Uiso 1 1 calc R B .
C50 C 0.9069(8) 0.0361(4) 0.5915(6) 0.100(4) Uani 1 1 d . B .
H50 H 0.9408 0.0259 0.5613 0.120 Uiso 1 1 calc R . .
C51 C 0.8180(9) 0.0273(5) 0.5740(7) 0.137(5) Uani 1 1 d . . .
H51 H 0.7897 0.0108 0.5315 0.165 Uiso 1 1 calc R B .
C52 C 0.7672(8) 0.0420(4) 0.6169(6) 0.114(4) Uani 1 1 d . B .
H52 H 0.7055 0.0338 0.6056 0.137 Uiso 1 1 calc R . .
C61 C 0.6280(4) 0.13924(18) 1.0889(4) 0.0360(15) Uani 1 1 d . . .
C62 C 0.6745(4) 0.1588(2) 1.1524(4) 0.0429(17) Uani 1 1 d . A .
C63 C 0.6366(5) 0.1936(3) 1.1858(5) 0.067(3) Uani 1 1 d . . .
H63A H 0.6216 0.2169 1.1503 0.080 Uiso 1 1 calc R A .
H63B H 0.5795 0.1843 1.1938 0.080 Uiso 1 1 calc R . .
C64 C 0.7008(6) 0.2083(3) 1.2582(6) 0.084(3) Uani 1 1 d . A .
H64A H 0.7052 0.2386 1.2544 0.101 Uiso 1 1 calc R . .
H64B H 0.6716 0.2028 1.2968 0.101 Uiso 1 1 calc R . .
C65 C 0.7799(11) 0.1949(7) 1.2826(10) 0.353(14) Uani 1 1 d . . .
H65A H 0.7882 0.1884 1.3354 0.423 Uiso 1 1 calc R A .
H65B H 0.8185 0.2193 1.2833 0.423 Uiso 1 1 calc R . .
C66 C 0.8247(6) 0.1620(3) 1.2581(5) 0.064(2) Uani 1 1 d . A .
H66A H 0.8409 0.1403 1.2968 0.076 Uiso 1 1 calc R . .
H66B H 0.8817 0.1725 1.2517 0.076 Uiso 1 1 calc R . .
C67 C 0.7665(4) 0.1433(2) 1.1855(4) 0.0387(15) Uani 1 1 d . . .
C68 C 0.7897(4) 0.1107(2) 1.1503(4) 0.0350(15) Uani 1 1 d . A .
C69 C 0.8712(4) 0.08639(19) 1.1730(3) 0.0344(14) Uani 1 1 d . . .
C70 C 0.8791(4) 0.04463(18) 1.1489(3) 0.0309(14) Uani 1 1 d . A .
H70 H 0.8313 0.0297 1.1146 0.037 Uiso 1 1 calc R . .
C71 C 0.9684(5) 0.0288(2) 1.1834(4) 0.0447(17) Uani 1 1 d . . .
H71 H 0.9880 0.0027 1.1712 0.054 Uiso 1 1 calc R A .
C72 C 1.0217(5) 0.0540(2) 1.2340(5) 0.056(2) Uani 1 1 d . A .
H72 H 1.0816 0.0470 1.2640 0.067 Uiso 1 1 calc R . .
C77 C 0.6556(4) 0.05170(18) 1.0771(4) 0.0341(14) Uani 1 1 d . . .
C78 C 0.6372(4) 0.02149(19) 1.0244(4) 0.0367(15) Uani 1 1 d . A .
H78 H 0.6445 0.0267 0.9772 0.044 Uiso 1 1 calc R . .
C79 C 0.6076(4) -0.0174(2) 1.0399(4) 0.0420(16) Uani 1 1 d . . .
H79 H 0.5938 -0.0385 1.0032 0.050 Uiso 1 1 calc R A .
C80 C 0.5988(5) -0.0246(2) 1.1101(5) 0.051(2) Uani 1 1 d . A .
H80 H 0.5822 -0.0511 1.1227 0.062 Uiso 1 1 calc R . .
C81 C 0.6140(5) 0.0066(2) 1.1595(5) 0.055(2) Uani 1 1 d . . .
H81 H 0.6038 0.0020 1.2057 0.066 Uiso 1 1 calc R A .
C82 C 0.6434(5) 0.0440(2) 1.1457(4) 0.0442(17) Uani 1 1 d . A .
H82 H 0.6556 0.0649 1.1826 0.053 Uiso 1 1 calc R . .
C100 C 0.8928(4) 0.18133(19) 1.0734(4) 0.0371(15) Uani 1 1 d . . .
C101 C 0.8350(5) 0.2085(2) 0.9310(4) 0.0396(16) Uani 1 1 d . . .
C102 C 0.9523(4) 0.10735(19) 1.0204(3) 0.0319(14) Uani 1 1 d . . .
C200 C 0.9018(4) 0.08684(19) 0.8695(3) 0.0318(14) Uani 1 1 d . . .
C201 C 0.7075(4) 0.1659(2) 0.8085(4) 0.0417(16) Uani 1 1 d . . .
C202 C 0.8756(4) 0.1636(2) 0.7908(4) 0.0361(15) Uani 1 1 d . . .
C300 C 0.6848(4) 0.16950(19) 0.9504(4) 0.0339(14) Uani 1 1 d . . .
C301 C 0.6207(4) 0.09590(19) 0.8853(4) 0.0349(14) Uani 1 1 d . . .
C302 C 0.7925(4) 0.0615(2) 0.9557(4) 0.0348(15) Uani 1 1 d . . .

loop_
_atom_site_aniso_label
_atom_site_aniso_U_11
_atom_site_aniso_U_22
_atom_site_aniso_U_33
_atom_site_aniso_U_23
_atom_site_aniso_U_13
_atom_site_aniso_U_12
Ru1 0.0291(2) 0.0247(3) 0.0332(3) 0.0029(2) 0.0114(2) -0.00285(19)
Ru2 0.0290(2) 0.0310(3) 0.0322(3) 0.0048(2) 0.0112(2) -0.0007(2)
Ru3 0.0287(2) 0.0269(3) 0.0341(3) 0.0001(2) 0.0133(2) -0.0030(2)
P1 0.0293(7) 0.0274(8) 0.0317(8) 0.0008(6) 0.0104(7) -0.0037(6)
P2 0.0323(8) 0.0480(11) 0.0329(9) 0.0035(8) 0.0101(7) -0.0076(8)
P3 0.0301(8) 0.0272(8) 0.0374(9) 0.0011(7) 0.0150(7) -0.0022(6)
S1 0.0467(10) 0.0480(11) 0.0472(10) -0.0033(8) 0.0183(8) 0.0011(8)
S2 0.144(2) 0.0319(11) 0.0619(14) 0.0026(9) 0.0476(15) 0.0153(12)
S3 0.0654(13) 0.0735(15) 0.0689(14) 0.0205(12) 0.0299(12) 0.0051(11)
S6 0.0506(11) 0.0496(12) 0.0811(16) -0.0103(11) 0.0002(11) 0.0097(9)
S5 0.0356(18) 0.049(2) 0.065(3) -0.0263(19) -0.0019(17) 0.0161(16)
S51 0.052(3) 0.418(17) 0.065(4) -0.047(7) 0.016(3) 0.066(6)
S4 0.053(3) 0.091(4) 0.103(4) 0.081(3) 0.015(2) 0.005(2)
S41 0.221(10) 0.222(9) 0.190(9) 0.172(7) -0.130(8) -0.149(8)
O100 0.059(3) 0.041(3) 0.050(3) -0.007(2) 0.027(3) -0.007(2)
O101 0.048(3) 0.036(3) 0.066(3) 0.013(2) 0.006(3) 0.004(2)
O102 0.046(3) 0.025(2) 0.044(3) 0.008(2) 0.014(2) 0.003(2)
O200 0.043(2) 0.035(3) 0.034(2) -0.003(2) 0.011(2) 0.001(2)
O201 0.054(3) 0.060(3) 0.050(3) 0.014(3) 0.018(3) 0.018(3)
O202 0.044(3) 0.056(3) 0.041(3) 0.012(2) 0.008(2) -0.012(2)
O300 0.053(3) 0.044(3) 0.059(3) 0.005(2) 0.026(3) 0.008(2)
O301 0.034(2) 0.060(3) 0.044(3) 0.000(2) 0.009(2) -0.010(2)
O302 0.044(2) 0.018(2) 0.051(3) -0.0019(19) 0.020(2) 0.0008(19)
C1 0.034(3) 0.021(3) 0.049(4) 0.004(3) 0.018(3) -0.004(2)
C2 0.036(3) 0.031(4) 0.054(4) 0.005(3) 0.015(3) -0.010(3)
C3 0.051(4) 0.043(4) 0.060(5) 0.018(3) 0.029(4) 0.010(3)
C4 0.068(5) 0.046(4) 0.061(5) 0.025(4) 0.034(4) 0.006(4)
C5 0.057(4) 0.071(5) 0.037(4) 0.016(4) 0.027(3) -0.012(4)
C6 0.044(4) 0.045(4) 0.033(3) 0.007(3) 0.017(3) 0.000(3)
C7 0.037(3) 0.035(4) 0.036(4) 0.013(3) 0.009(3) -0.006(3)
C8 0.026(3) 0.035(3) 0.045(4) -0.006(3) 0.022(3) -0.006(3)
C9 0.033(3) 0.036(4) 0.039(4) 0.004(3) 0.013(3) -0.005(3)
C10 0.029(3) 0.015(3) 0.040(3) -0.003(2) 0.023(3) -0.004(2)
C11 0.033(3) 0.039(4) 0.050(4) 0.003(3) 0.010(3) -0.003(3)
C12 0.041(4) 0.031(4) 0.064(5) -0.010(3) 0.022(3) -0.004(3)
C13 0.045(4) 0.031(4) 0.051(4) 0.000(3) 0.024(3) -0.006(3)
C14 0.037(3) 0.028(3) 0.046(4) 0.000(3) 0.012(3) 0.004(3)
C15 0.055(4) 0.060(5) 0.041(4) -0.007(4) 0.019(4) 0.004(4)
C16 0.121(8) 0.032(4) 0.054(5) -0.013(4) 0.029(5) 0.007(4)
C17 0.035(3) 0.036(4) 0.036(3) -0.010(3) 0.018(3) -0.004(3)
C18 0.037(3) 0.028(3) 0.036(4) 0.000(3) 0.004(3) 0.008(3)
C19 0.052(4) 0.040(4) 0.041(4) 0.000(3) 0.004(3) 0.018(3)
C20 0.049(5) 0.097(7) 0.047(5) -0.021(5) 0.009(4) 0.020(5)
C21 0.031(4) 0.168(10) 0.060(6) -0.039(6) 0.011(4) -0.028(5)
C22 0.041(4) 0.107(7) 0.049(5) -0.014(5) 0.022(4) -0.024(4)
C31 0.050(4) 0.063(5) 0.030(4) 0.017(3) 0.002(3) -0.007(4)
C32 0.048(4) 0.061(5) 0.055(5) 0.005(4) -0.003(4) -0.010(4)
C33 0.050(5) 0.090(7) 0.082(7) 0.037(5) -0.014(5) -0.025(5)
C34 0.082(8) 0.143(11) 0.33(2) 0.155(14) -0.090(11) -0.064(8)
C35 0.057(6) 0.114(9) 0.174(13) 0.074(9) -0.043(7) -0.040(6)
C36 0.041(4) 0.064(5) 0.054(5) 0.010(4) 0.009(4) -0.020(4)
C37 0.040(4) 0.037(4) 0.041(4) 0.001(3) 0.008(3) 0.002(3)
C38 0.036(3) 0.056(4) 0.040(4) 0.004(3) 0.014(3) -0.008(3)
C39 0.049(4) 0.045(4) 0.027(3) -0.006(3) 0.013(3) -0.006(3)
C40 0.037(3) 0.022(3) 0.038(4) 0.001(3) -0.002(3) 0.004(3)
C41 0.058(5) 0.042(4) 0.054(5) -0.006(4) 0.010(4) 0.012(4)
C42 0.097(7) 0.039(4) 0.042(4) 0.004(3) 0.010(5) 0.002(4)
C47 0.066(5) 0.055(5) 0.040(4) -0.010(3) 0.028(4) -0.016(4)
C48 0.055(4) 0.045(4) 0.048(4) -0.002(3) 0.031(4) -0.003(3)
C49 0.058(5) 0.068(5) 0.050(5) -0.005(4) 0.029(4) 0.000(4)
C50 0.107(8) 0.139(10) 0.082(7) -0.032(7) 0.070(7) -0.025(7)
C51 0.113(9) 0.210(14) 0.111(9) -0.108(9) 0.066(8) -0.054(10)
C52 0.088(7) 0.199(13) 0.070(7) -0.043(8) 0.047(6) -0.056(8)
C61 0.032(3) 0.026(3) 0.050(4) 0.002(3) 0.014(3) 0.001(3)
C62 0.038(3) 0.048(4) 0.049(4) -0.009(3) 0.022(3) -0.001(3)
C63 0.049(4) 0.066(5) 0.084(6) -0.043(5) 0.019(4) 0.011(4)
C64 0.073(6) 0.074(6) 0.090(7) -0.050(5) 0.003(5) 0.024(5)
C65 0.158(13) 0.48(2) 0.282(18) -0.342(18) -0.131(12) 0.212(15)
C66 0.065(5) 0.068(5) 0.053(5) -0.034(4) 0.011(4) 0.005(4)
C67 0.040(3) 0.050(4) 0.030(3) -0.007(3) 0.016(3) -0.004(3)
C68 0.030(3) 0.043(4) 0.034(3) 0.006(3) 0.013(3) 0.000(3)
C69 0.042(3) 0.038(4) 0.029(3) 0.003(3) 0.019(3) -0.003(3)
C70 0.032(3) 0.035(3) 0.030(3) -0.004(3) 0.015(3) 0.008(3)
C71 0.046(4) 0.047(4) 0.045(4) 0.002(3) 0.019(3) 0.002(3)
C72 0.039(4) 0.062(5) 0.059(5) 0.001(4) 0.004(4) 0.011(4)
C77 0.033(3) 0.025(3) 0.049(4) -0.006(3) 0.020(3) -0.003(3)
C78 0.039(3) 0.035(4) 0.040(4) 0.008(3) 0.018(3) -0.004(3)
C79 0.039(4) 0.034(4) 0.052(4) -0.003(3) 0.013(3) -0.003(3)
C80 0.040(4) 0.046(4) 0.070(5) 0.022(4) 0.020(4) -0.001(3)
C81 0.060(5) 0.053(5) 0.068(5) 0.016(4) 0.042(4) -0.001(4)
C82 0.055(4) 0.038(4) 0.051(4) -0.001(3) 0.032(4) -0.009(3)
C100 0.036(3) 0.029(3) 0.045(4) 0.005(3) 0.012(3) -0.010(3)
C101 0.043(4) 0.035(4) 0.041(4) 0.005(3) 0.013(3) -0.010(3)
C102 0.034(3) 0.034(3) 0.032(3) -0.006(3) 0.016(3) -0.018(3)
C200 0.038(3) 0.029(3) 0.033(3) -0.002(3) 0.017(3) -0.012(3)
C201 0.037(3) 0.045(4) 0.047(4) 0.011(3) 0.020(3) 0.007(3)
C202 0.034(3) 0.038(4) 0.034(3) 0.005(3) 0.007(3) 0.001(3)
C300 0.031(3) 0.032(3) 0.043(4) 0.001(3) 0.017(3) 0.000(3)
C301 0.039(3) 0.028(3) 0.041(4) 0.001(3) 0.018(3) 0.002(3)
C302 0.029(3) 0.040(4) 0.036(4) -0.004(3) 0.011(3) -0.011(3)

loop_
_atom_type_symbol
_atom_type_description
_atom_type_scat_dispersion_real
_atom_type_scat_dispersion_imag
_atom_type_scat_source
C C 0.0033 0.0016 'International Tables Vol C Tables 4.2.6.8 and 6.1.1.4'
H H 0.0000 0.0000 'International Tables Vol C Tables 4.2.6.8 and 6.1.1.4'
O O 0.0106 0.0060 'International Tables Vol C Tables 4.2.6.8 and 6.1.1.4'
P P 0.1023 0.0942 'International Tables Vol C Tables 4.2.6.8 and 6.1.1.4'
S S 0.1246 0.1234 'International Tables Vol C Tables 4.2.6.8 and 6.1.1.4'
Ru Ru -1.2594 0.8363 'International Tables Vol C Tables 4.2.6.8 and 6.1.1.4'
Cl Cl 0.1484 0.1585 'International Tables Vol C Tables 4.2.6.8 and 6.1.1.4'

loop_
_geom_angle_atom_site_label_1
_geom_angle_atom_site_label_2
_geom_angle_atom_site_label_3
_geom_angle
C100 Ru1 C101 90.5(3)
C100 Ru1 C102 96.1(3)
C101 Ru1 C102 172.5(3)
C100 Ru1 P1 97.10(19)
C101 Ru1 P1 91.0(2)
C102 Ru1 P1 91.83(17)
C100 Ru1 Ru2 151.45(19)
C101 Ru1 Ru2 78.2(2)
C102 Ru1 Ru2 94.27(17)
P1 Ru1 Ru2 109.11(5)
C100 Ru1 Ru3 94.93(18)
C101 Ru1 Ru3 92.48(19)
C102 Ru1 Ru3 83.37(16)
P1 Ru1 Ru3 167.46(5)
Ru2 Ru1 Ru3 59.951(18)
C202 Ru2 C201 92.2(3)
C202 Ru2 C200 96.8(3)
C201 Ru2 C200 170.9(3)
C202 Ru2 P2 98.1(2)
C201 Ru2 P2 89.3(2)
C200 Ru2 P2 90.84(18)
C202 Ru2 Ru1 93.2(2)
C201 Ru2 Ru1 97.3(2)
C200 Ru2 Ru1 80.87(18)
P2 Ru2 Ru1 166.75(5)
C202 Ru2 Ru3 149.1(2)
C201 Ru2 Ru3 77.4(2)
C200 Ru2 Ru3 93.99(17)
P2 Ru2 Ru3 110.63(5)
Ru1 Ru2 Ru3 60.11(2)
C301 Ru3 C300 92.6(3)
C301 Ru3 C302 94.8(3)
C300 Ru3 C302 172.2(3)
C301 Ru3 P3 98.9(2)
C300 Ru3 P3 88.7(2)
C302 Ru3 P3 92.58(19)
C301 Ru3 Ru2 93.7(2)
C300 Ru3 Ru2 95.22(19)
C302 Ru3 Ru2 81.91(18)
P3 Ru3 Ru2 166.68(4)
C301 Ru3 Ru1 151.3(2)
C300 Ru3 Ru1 79.87(18)
C302 Ru3 Ru1 92.48(17)
P3 Ru3 Ru1 108.50(4)
Ru2 Ru3 Ru1 59.93(2)
C8 P1 C1 92.3(2)
C8 P1 C17 102.2(3)
C1 P1 C17 104.8(2)
C8 P1 Ru1 121.1(2)
C1 P1 Ru1 115.06(9)
C17 P1 Ru1 117.5(2)
C38 P2 C31 91.8(3)
C38 P2 C47 103.3(3)
C31 P2 C47 103.1(4)
C38 P2 Ru2 120.8(2)
C31 P2 Ru2 115.7(3)
C47 P2 Ru2 117.9(3)
C68 P3 C61 90.8(3)
C68 P3 C77 102.0(3)
C61 P3 C77 104.2(3)
C68 P3 Ru3 120.0(2)
C61 P3 Ru3 117.2(2)
C77 P3 Ru3 118.1(2)
C12 S1 C9 93.4(3)
C16 S2 C13 91.7(4)
C42 S3 C39 93.2(4)
C72 S6 C69 93.5(3)
C76 S5 C73 89.4(6)
C74 C73 C61 126.5(12)
C74 C73 S5 115.3(11)
C61 C73 S5 117.8(8)
C73 C74 C75 111.3(12)
C73 C74 H74 124.3
C75 C74 H74 124.3
C76 C75 C74 115.9(11)
C76 C75 H75 122.0
C74 C75 H75 122.0
C75 C76 S5 107.7(10)
C75 C76 H76 126.1
S5 C76 H76 126.1
C576 S51 C573 97.5(7)
C61 C573 C574 126.0(15)
C61 C573 S51 132.6(14)
C574 C573 S51 101.2(13)
C575 C574 C573 122.1(19)
C575 C574 H574 119.0
C573 C574 H574 119.0
C574 C575 C576 95.1(16)
C574 C575 H575 132.4
C576 C575 H575 132.4
C575 C576 S51 121.3(9)
C575 C576 H576 119.4
S51 C576 H576 119.4
C46 S4 C43 108.0
C46 S4 C44 72.0
C43 S4 C44 36.0
C46 S4 C45 36.0
C43 S4 C45 72.0
C44 S4 C45 36.0
C44 C43 S4 108.0
C44 C43 C31 113.7(3)
S4 C43 C31 136.7(3)
C45 C44 C43 108.0
C45 C44 S4 72.0
C43 C44 S4 36.0
C45 C44 H44 126.0
C43 C44 H44 126.0
S4 C44 H44 162.0
C44 C45 C46 108.0
C44 C45 S4 72.0
C46 C45 S4 36.0
C44 C45 H45 126.0
C46 C45 H45 126.0
S4 C45 H45 162.0
S4 C46 C45 108.0
S4 C46 H46 126.0
C45 C46 H46 126.0
C443 S41 C446 108.0
C443 S41 C444 36.0
C446 S41 C444 72.0
C443 S41 C445 72.0
C446 S41 C445 36.0
C444 S41 C445 36.0
C443 S41 H44 140.7
C446 S41 H44 107.1
C444 S41 H44 162.9
C445 S41 H44 140.6
S41 C443 C444 108.0
S41 C443 C31 108.1(3)
C444 C443 C31 143.9(3)
C445 C444 C443 108.0
C445 C444 S41 72.0
C443 C444 S41 36.0
C445 C444 H444 126.0
C443 C444 H444 126.0
S41 C444 H444 162.0
C444 C445 C446 108.0
C444 C445 S41 72.0
C446 C445 S41 36.0
C444 C445 H445 126.0
C446 C445 H445 126.0
S41 C445 H445 162.0
C445 C446 S41 108.0
C445 C446 H446 126.0
S41 C446 H446 126.0
C2 C1 C13 130.3(3)
C2 C1 P1 107.68(7)
C13 C1 P1 121.9(3)
C1 C2 C7 116.0(2)
C1 C2 C3 124.9
C7 C2 C3 119.1(2)
C4 C3 C2 112.9(3)
C4 C3 H3A 109.0
C2 C3 H3A 109.0
C4 C3 H3B 109.0
C2 C3 H3B 109.0
H3A C3 H3B 107.8
C5 C4 C3 110.5(6)
C5 C4 H4A 109.6
C3 C4 H4A 109.6
C5 C4 H4B 109.6
C3 C4 H4B 109.6
H4A C4 H4B 108.1
C6 C5 C4 110.5(6)
C6 C5 H5A 109.5
C4 C5 H5A 109.5
C6 C5 H5B 109.5
C4 C5 H5B 109.5
H5A C5 H5B 108.1
C5 C6 C7 112.9(6)
C5 C6 H6A 109.0
C7 C6 H6A 109.0
C5 C6 H6B 109.0
C7 C6 H6B 109.0
H6A C6 H6B 107.8
C8 C7 C2 114.1(5)
C8 C7 C6 124.3(6)
C2 C7 C6 121.6(5)
C7 C8 C9 128.6(6)
C7 C8 P1 108.7(5)
C9 C8 P1 122.5(5)
C10 C9 C8 126.3(6)
C10 C9 S1 109.2(5)
C8 C9 S1 124.4(5)
C11 C10 C9 110.4(6)
C11 C10 H10 124.8
C9 C10 H10 124.8
C12 C11 C10 114.0(6)
C12 C11 H11 123.0
C10 C11 H11 123.0
C11 C12 S1 112.9(5)
C11 C12 H12 123.5
S1 C12 H12 123.5
C14 C13 C1 127.9(5)
C14 C13 S2 108.4(5)
C1 C13 S2 123.7(5)
C13 C14 C15 114.4(6)
C13 C14 H14 122.8
C15 C14 H14 122.8
C16 C15 C14 113.7(7)
C16 C15 H15 123.1
C14 C15 H15 123.1
C15 C16 S2 111.8(6)
C15 C16 H16 124.1
S2 C16 H16 124.1
C18 C17 C22 118.2(7)
C18 C17 P1 122.3(5)
C22 C17 P1 119.4(6)
C17 C18 C19 120.6(6)
C17 C18 H18 119.7
C19 C18 H18 119.7
C20 C19 C18 121.2(7)
C20 C19 H19 119.4
C18 C19 H19 119.4
C19 C20 C21 116.7(8)
C19 C20 H20 121.7
C21 C20 H20 121.7
C22 C21 C20 123.0(8)
C22 C21 H21 118.5
C20 C21 H21 118.5
C21 C22 C17 120.3(8)
C21 C22 H22 119.8
C17 C22 H22 119.8
C32 C31 C43 112.5(6)
C32 C31 C443 120.8(6)
C43 C31 C443 10.3
C32 C31 P2 109.6(5)
C43 C31 P2 137.8(5)
C443 C31 P2 128.9(4)
C31 C32 C37 113.2(7)
C31 C32 C33 124.8(7)
C37 C32 C33 121.9(7)
C32 C33 C34 113.2(8)
C32 C33 H33A 108.9
C34 C33 H33A 108.9
C32 C33 H33B 108.9
C34 C33 H33B 108.9
H33A C33 H33B 107.7
C35 C34 C33 121.2(11)
C35 C34 H34A 107.0
C33 C34 H34A 107.0
C35 C34 H34B 107.0
C33 C34 H34B 107.0
H34A C34 H34B 106.8
C34 C35 C36 125.7(11)
C34 C35 H35A 105.9
C36 C35 H35A 105.9
C34 C35 H35B 105.9
C36 C35 H35B 105.9
H35A C35 H35B 106.2
C37 C36 C35 110.2(7)
C37 C36 H36A 109.6
C35 C36 H36A 109.6
C37 C36 H36B 109.6
C35 C36 H36B 109.6
H36A C36 H36B 108.1
C38 C37 C32 115.9(6)
C38 C37 C36 123.3(6)
C32 C37 C36 120.8(6)
C37 C38 C39 127.7(6)
C37 C38 P2 108.6(5)
C39 C38 P2 123.6(5)
C38 C39 C40 124.1(6)
C38 C39 S3 125.0(5)
C40 C39 S3 110.8(5)
C39 C40 C41 107.7(6)
C39 C40 H40 126.2
C41 C40 H40 126.2
C42 C41 C40 114.5(7)
C42 C41 H41 122.8
C40 C41 H41 122.8
C41 C42 S3 113.8(6)
C41 C42 H42 123.1
S3 C42 H42 123.1
C48 C47 C52 117.0(8)
C48 C47 P2 122.2(6)
C52 C47 P2 120.7(7)
C47 C48 C49 121.4(7)
C47 C48 H48 119.3
C49 C48 H48 119.3
C50 C49 C48 119.0(8)
C50 C49 H49 120.5
C48 C49 H49 120.5
C51 C50 C49 120.4(9)
C51 C50 H50 119.8
C49 C50 H50 119.8
C50 C51 C52 120.8(10)
C50 C51 H51 119.6
C52 C51 H51 119.6
C51 C52 C47 121.0(10)
C51 C52 H52 119.5
C47 C52 H52 119.5
C62 C61 C573 123.4(10)
C62 C61 C73 132.4(7)
C573 C61 C73 11.9(10)
C62 C61 P3 110.3(5)
C573 C61 P3 125.9(9)
C73 C61 P3 117.2(6)
C61 C62 C67 113.4(6)
C61 C62 C63 123.9(6)
C67 C62 C63 122.7(6)
C64 C63 C62 112.9(7)
C64 C63 H63A 109.0
C62 C63 H63A 109.0
C64 C63 H63B 109.0
C62 C63 H63B 109.0
H63A C63 H63B 107.8
C65 C64 C63 121.5(9)
C65 C64 H64A 106.9
C63 C64 H64A 106.9
C65 C64 H64B 106.9
C63 C64 H64B 106.9
H64A C64 H64B 106.7
C64 C65 C66 131.6(11)
C64 C65 H65A 104.4
C66 C65 H65A 104.4
C64 C65 H65B 104.4
C66 C65 H65B 104.4
H65A C65 H65B 105.6
C65 C66 C67 112.5(8)
C65 C66 H66A 109.1
C67 C66 H66A 109.1
C65 C66 H66B 109.1
C67 C66 H66B 109.1
H66A C66 H66B 107.8
C68 C67 C62 115.7(6)
C68 C67 C66 125.8(6)
C62 C67 C66 118.3(6)
C67 C68 C69 128.6(6)
C67 C68 P3 108.6(5)
C69 C68 P3 122.7(5)
C68 C69 C70 125.0(6)
C68 C69 S6 125.8(5)
C70 C69 S6 108.9(4)
C71 C70 C69 111.0(6)
C71 C70 H70 124.5
C69 C70 H70 124.5
C72 C71 C70 113.8(7)
C72 C71 H71 123.1
C70 C71 H71 123.1
C71 C72 S6 112.5(6)
C71 C72 H72 123.7
S6 C72 H72 123.7
C78 C77 C82 119.7(6)
C78 C77 P3 122.3(5)
C82 C77 P3 117.9(5)
C77 C78 C79 119.9(6)
C77 C78 H78 120.1
C79 C78 H78 120.1
C80 C79 C78 119.0(7)
C80 C79 H79 120.5
C78 C79 H79 120.5
C81 C80 C79 119.2(7)
C81 C80 H80 120.4
C79 C80 H80 120.4
C80 C81 C82 122.4(7)
C80 C81 H81 118.8
C82 C81 H81 118.8
C81 C82 C77 119.7(7)
C81 C82 H82 120.2
C77 C82 H82 120.2
O100 C100 Ru1 172.4(5)
O101 C101 Ru1 173.2(5)
O102 C102 Ru1 174.5(5)
O200 C200 Ru2 173.3(5)
O201 C201 Ru2 174.0(6)
O202 C202 Ru2 175.9(5)
O300 C300 Ru3 173.8(5)
O301 C301 Ru3 176.5(5)
O302 C302 Ru3 172.6(5)

loop_
_geom_bond_atom_site_label_1
_geom_bond_atom_site_label_2
_geom_bond_distance
Ru1 C100 1.890(7)
Ru1 C101 1.921(7)
Ru1 C102 1.958(7)
Ru1 P1 2.3386(17)
Ru1 Ru2 2.8743(9)
Ru1 Ru3 2.8795(10)
Ru2 C202 1.879(7)
Ru2 C201 1.913(7)
Ru2 C200 1.945(6)
Ru2 P2 2.3284(19)
Ru2 Ru3 2.8748(9)
Ru3 C301 1.854(7)
Ru3 C300 1.917(6)
Ru3 C302 1.959(7)
Ru3 P3 2.3397(18)
P1 C8 1.813(6)
P1 C1 1.822(2)
P1 C17 1.836(7)
P2 C38 1.812(7)
P2 C31 1.813(7)
P2 C47 1.819(7)
P3 C68 1.811(7)
P3 C61 1.812(6)
P3 C77 1.849(6)
S1 C12 1.674(7)
S1 C9 1.735(7)
S2 C16 1.714(9)
S2 C13 1.744(7)
S3 C42 1.676(9)
S3 C39 1.734(7)
S6 C72 1.704(8)
S6 C69 1.712(7)
S5 C76 1.684(14)
S5 C73 1.794(14)
C73 C74 1.158(17)
C73 C61 1.578(14)
C74 C75 1.430(15)
C74 H74 0.9500
C75 C76 1.355(18)
C75 H75 0.9500
C76 H76 0.9500
S51 C576 1.634(7)
S51 C573 1.666(19)
C573 C61 1.361(19)
C573 C574 1.60(3)
C574 C575 1.46(3)
C574 H574 0.9500
C575 C576 1.51(2)
C575 H575 0.9500
C576 H576 0.9500
S4 C46 1.4200
S4 C43 1.4200
S4 C44 2.2976
S4 C45 2.2976
C43 C44 1.4200
C43 C31 1.622(7)
C44 C45 1.4199
C44 H44 0.9500
C45 C46 1.4200
C45 H45 0.9500
C46 H46 0.9500
S41 C443 1.4200
S41 C446 1.4200
S41 C444 2.2976
S41 C445 2.2976
S41 H44 0.6864
C443 C444 1.4200
C443 C31 1.646(7)
C444 C445 1.4200
C444 H444 0.9500
C445 C446 1.4200
C445 H445 0.9500
C446 H446 0.9500
O100 C100 1.125(7)
O101 C101 1.146(7)
O102 C102 1.135(7)
O200 C200 1.153(6)
O201 C201 1.143(7)
O202 C202 1.154(7)
O300 C300 1.155(6)
O301 C301 1.171(7)
O302 C302 1.119(7)
C1 C2 1.3738
C1 C13 1.432(7)
C2 C7 1.451(7)
C2 C3 1.5187
C3 C4 1.518(8)
C3 H3A 0.9900
C3 H3B 0.9900
C4 C5 1.499(10)
C4 H4A 0.9900
C4 H4B 0.9900
C5 C6 1.497(9)
C5 H5A 0.9900
C5 H5B 0.9900
C6 C7 1.530(9)
C6 H6A 0.9900
C6 H6B 0.9900
C7 C8 1.390(9)
C8 C9 1.439(9)
C9 C10 1.438(8)
C10 C11 1.429(8)
C10 H10 0.9500
C11 C12 1.347(10)
C11 H11 0.9500
C12 H12 0.9500
C13 C14 1.363(9)
C14 C15 1.390(9)
C14 H14 0.9500
C15 C16 1.314(11)
C15 H15 0.9500
C16 H16 0.9500
C17 C18 1.364(9)
C17 C22 1.374(9)
C18 C19 1.401(9)
C18 H18 0.9500
C19 C20 1.365(11)
C19 H19 0.9500
C20 C21 1.369(13)
C20 H20 0.9500
C21 C22 1.362(12)
C21 H21 0.9500
C22 H22 0.9500
C31 C32 1.386(10)
C32 C37 1.456(10)
C32 C33 1.510(11)
C33 C34 1.515(13)
C33 H33A 0.9900
C33 H33B 0.9900
C34 C35 1.269(15)
C34 H34A 0.9900
C34 H34B 0.9900
C35 C36 1.525(12)
C35 H35A 0.9900
C35 H35B 0.9900
C36 C37 1.498(9)
C36 H36A 0.9900
C36 H36B 0.9900
C37 C38 1.378(9)
C38 C39 1.438(10)
C39 C40 1.445(9)
C40 C41 1.483(10)
C40 H40 0.9500
C41 C42 1.326(12)
C41 H41 0.9500
C42 H42 0.9500
C47 C48 1.380(10)
C47 C52 1.387(13)
C48 C49 1.405(10)
C48 H48 0.9500
C49 C50 1.365(13)
C49 H49 0.9500
C50 C51 1.343(15)
C50 H50 0.9500
C51 C52 1.383(14)
C51 H51 0.9500
C52 H52 0.9500
C61 C62 1.350(9)
C62 C67 1.456(9)
C62 C63 1.500(9)
C63 C64 1.496(11)
C63 H63A 0.9900
C63 H63B 0.9900
C64 C65 1.244(14)
C64 H64A 0.9900
C64 H64B 0.9900
C65 C66 1.427(13)
C65 H65A 0.9900
C65 H65B 0.9900
C66 C67 1.513(9)
C66 H66A 0.9900
C66 H66B 0.9900
C67 C68 1.355(9)
C68 C69 1.436(9)
C69 C70 1.446(8)
C70 C71 1.427(9)
C70 H70 0.9500
C71 C72 1.330(10)
C71 H71 0.9500
C72 H72 0.9500
C77 C78 1.363(9)
C77 C82 1.394(9)
C78 C79 1.403(9)
C78 H78 0.9500
C79 C80 1.398(10)
C79 H79 0.9500
C80 C81 1.345(11)
C80 H80 0.9500
C81 C82 1.348(9)
C81 H81 0.9500
C82 H82 0.9500
